data_2107094
loop_
_publ_author_name
'Mumme, W.G.'

_publ_section_title
;
 Alkali metal ordering and hydrogen bonding in the system K H S O4 - Rb H
 S O4: The crystal structures of Kx Rb1-x H S O4 (x=0.3-0.55) and Rb H S
 O4
;
_journal_name_full 'Acta Crystallographica B (24,1968-38,1982)'
_journal_page_first 1076
_journal_page_last 1083
_journal_volume 29
_journal_year 1973
_chemical_formula_sum 'H O4 Rb S'
_chemical_name_systematic 'Rb (H S O4)'
_space_group_IT_number 14
_symmetry_space_group_name_Hall '-P 2ybc'
_symmetry_space_group_name_H-M 'P 1 21/c 1'
_cell_angle_alpha 90
_cell_angle_beta 120.4
_cell_angle_gamma 90
_cell_formula_units_Z 8
_cell_length_a 14.29
_cell_length_b 4.61
_cell_length_c 14.76
_cell_volume 838.659
_citation_journal_id_ASTM ACBCAR
_cod_data_source_file Mumme_ACBCAR_1973_759.cif
_cod_data_source_block H1O4Rb1S1
_cod_original_cell_volume 838.6592
_cod_original_formula_sum 'H1 O4 Rb1 S1'
_cod_database_code 2107094

loop_
_symmetry_equiv_pos_as_xyz
x,y,z
-x,y+1/2,-z+1/2
-x,-y,-z
x,-y-1/2,z-1/2

loop_
_atom_site_label
_atom_site_type_symbol
_atom_site_fract_x
_atom_site_fract_y
_atom_site_fract_z
_atom_site_occupancy
_atom_site_U_iso_or_equiv
Rb1 Rb+1 0.1247 0.2981 0.4609 1 0.0
O8 O-2 0.1656 0.4755 0.235 1 0.0
O2 O-2 0.47 0.6136 0.1461 1 0.0
S1 S+6 0.1281 0.2358 0.2069 1 0.0
O7 O-2 0.0897 -0.0024 0.2588 1 0.0
O3 O-2 0.3598 0.5196 -0.0423 1 0.0
O5 O-2 0.0325 0.3032 0.1013 1 0.0
O4 O-2 0.4061 0.9772 0.0151 1 0.0
O1 O-2 0.2773 0.6957 0.0527 1 0.0
S2 S+6 0.3753 0.7137 0.0492 1 0.0
O6 O-2 0.2141 0.1148 0.1951 1 0.0
Rb2 Rb+1 0.3764 0.6381 0.2918 1 0.0
